data_2208369
loop_
_publ_author_name
'Sun, Yu-Xi'
'Qin, Mei'
'Gu, Ke-Qiang'
'Yang, Guang'
'Xie, Fei'

_publ_section_title
;
 Bis{2-[3-(cyclohexylamino)propyliminomethyl]-4-nitrophenolato}copper(II)
 diperchlorate
;
_journal_coeditor_code KP6081
_journal_issue 3
_journal_name_full 'Acta Crystallographica Section E'
_journal_page_first m423
_journal_page_last m425
_journal_paper_doi 10.1107/S1600536806002790
_journal_volume 62
_journal_year 2006
_chemical_formula_iupac '[Cu (C16 H23 N3 O3)2] (Cl O4)2'
_chemical_formula_moiety 'C32 H46 Cu N6 O6 2+, 2 Cl O4 -'
_chemical_formula_sum 'C32 H46 Cl2 Cu N6 O14'
_chemical_formula_weight 873.19
_chemical_name_systematic
;
Bis{2-[3-(cyclohexylamino)propyliminomethyl]-4-nitrophenolato}copper(II)
diperchlorate
;
_space_group_IT_number 9
_symmetry_cell_setting monoclinic
_symmetry_space_group_name_Hall 'C -2yc'
_symmetry_space_group_name_H-M 'C 1 c 1'
_atom_sites_solution_hydrogens geom
_atom_sites_solution_primary direct
_atom_sites_solution_secondary difmap
_audit_creation_method SHELXL-97
_cell_angle_alpha 90.00
_cell_angle_beta 119.443(2)
_cell_angle_gamma 90.00
_cell_formula_units_Z 4
_cell_length_a 26.915(3)
_cell_length_b 8.9166(11)
_cell_length_c 18.505(2)
_cell_measurement_reflns_used 2005
_cell_measurement_temperature 291(2)
_cell_measurement_theta_max 27.69
_cell_measurement_theta_min 2.444
_cell_volume 3867.4(8)
_computing_cell_refinement SMART
_computing_data_collection 'SMART (Bruker, 2002)'
_computing_data_reduction 'SAINT (Bruker, 2002)'
_computing_molecular_graphics 'SHELXTL (Sheldrick, 1997b)'
_computing_publication_material SHELXTL
_computing_structure_refinement 'SHELXL97 (Sheldrick, 1997a)'
_computing_structure_solution 'SHELXS97 (Sheldrick, 1997a)'
_diffrn_ambient_temperature 291(2)
_diffrn_measured_fraction_theta_full 0.971
_diffrn_measured_fraction_theta_max 0.971
_diffrn_measurement_device_type 'Bruker APEX area-detector'
_diffrn_measurement_method '\f and \w'
_diffrn_radiation_monochromator graphite
_diffrn_radiation_source 'fine-focus sealed tube'
_diffrn_radiation_type MoK\a
_diffrn_radiation_wavelength 0.71073
_diffrn_reflns_av_R_equivalents 0.1053
_diffrn_reflns_av_sigmaI/netI 0.2348
_diffrn_reflns_limit_h_max 34
_diffrn_reflns_limit_h_min -33
_diffrn_reflns_limit_k_max 11
_diffrn_reflns_limit_k_min -11
_diffrn_reflns_limit_l_max 23
_diffrn_reflns_limit_l_min -22
_diffrn_reflns_number 15254
_diffrn_reflns_theta_full 27.49
_diffrn_reflns_theta_max 27.49
_diffrn_reflns_theta_min 1.74
_diffrn_standards_decay_% 0
_diffrn_standards_interval_count 0
_diffrn_standards_interval_time 0
_diffrn_standards_number 0
_exptl_absorpt_coefficient_mu 0.776
_exptl_absorpt_correction_T_max 0.9771
_exptl_absorpt_correction_T_min 0.8596
_exptl_absorpt_correction_type multi-scan
_exptl_absorpt_process_details '(SADABS; Sheldrick, 1996)'
_exptl_crystal_colour blue
_exptl_crystal_density_diffrn 1.500
_exptl_crystal_density_method 'not measured'
_exptl_crystal_description block
_exptl_crystal_F_000 1820
_exptl_crystal_size_max 0.25
_exptl_crystal_size_mid 0.16
_exptl_crystal_size_min 0.03
_refine_diff_density_max 0.724
_refine_diff_density_min -0.388
_refine_ls_abs_structure_details 'Flack (1983), 4656 Friedel pairs'
_refine_ls_abs_structure_Flack 0.00(3)
_refine_ls_extinction_method none
_refine_ls_goodness_of_fit_ref 0.947
_refine_ls_hydrogen_treatment constr
_refine_ls_matrix_type full
_refine_ls_number_parameters 509
_refine_ls_number_reflns 8145
_refine_ls_number_restraints 52
_refine_ls_restrained_S_all 0.955
_refine_ls_R_factor_all 0.2072
_refine_ls_R_factor_gt 0.0924
_refine_ls_shift/su_max 0.004
_refine_ls_shift/su_mean 0.000
_refine_ls_structure_factor_coef Fsqd
_refine_ls_weighting_details 'calc w=1/[\s^2^(Fo^2^)+(0.0221P)^2^] where P=(Fo^2^+2Fc^2^)/3'
_refine_ls_weighting_scheme calc
_refine_ls_wR_factor_gt 0.0951
_refine_ls_wR_factor_ref 0.1147
_reflns_number_gt 3489
_reflns_number_total 8145
_reflns_threshold_expression I>2\s(I)
_cod_data_source_file kp6081.cif
_cod_data_source_block I
_cod_original_cell_volume 3867.5(8)
_cod_original_sg_symbol_H-M 'C c'
_cod_database_code 2208369
_cod_database_fobs_code 2208369

loop_
_symmetry_equiv_pos_as_xyz
'x, y, z'
'x, -y, z+1/2'
'x+1/2, y+1/2, z'
'x+1/2, -y+1/2, z+1/2'

loop_
_atom_site_label
_atom_site_fract_x
_atom_site_fract_y
_atom_site_fract_z
_atom_site_U_iso_or_equiv
_atom_site_adp_type
_atom_site_calc_flag
_atom_site_refinement_flags
_atom_site_occupancy
_atom_site_disorder_assembly
_atom_site_disorder_group
_atom_site_type_symbol
Cu1 0.31321(5) 0.05724(10) 0.35630(7) 0.0447(3) Uani d . 1 . . Cu
O1 0.3101(3) -0.0782(7) 0.2756(4) 0.0665(18) Uani d . 1 . . O
O2 0.2600(3) -0.7368(7) 0.1604(4) 0.082(2) Uani d . 1 . . O
O3 0.2228(3) -0.7320(6) 0.2393(5) 0.089(2) Uani d . 1 . . O
O4 0.3152(3) 0.1930(6) 0.4361(4) 0.0619(18) Uani d . 1 . . O
O5 0.3798(3) 0.8395(6) 0.5689(4) 0.0685(18) Uani d . 1 . . O
O6 0.4119(3) 0.8409(6) 0.4820(4) 0.081(2) Uani d . 1 . . O
Cl1 0.48775(11) 0.4490(3) 0.26208(16) 0.0665(7) Uani d . 1 . . Cl
O7 0.4401(3) 0.5252(8) 0.2540(6) 0.126(3) Uani d . 1 . . O
O8 0.5069(3) 0.3498(8) 0.3322(4) 0.110(3) Uani d . 1 . . O
O9 0.4737(4) 0.3626(9) 0.1937(5) 0.136(3) Uani d . 1 . . O
O10 0.5315(3) 0.5464(8) 0.2771(4) 0.097(2) Uani d . 1 . . O
Cl2 0.14132(12) 0.5643(3) 0.44314(17) 0.0820(8) Uani d D 1 . . Cl
O11 0.1397(7) 0.6771(12) 0.3868(8) 0.167(7) Uani d PD 0.559(6) A 1 O
O12 0.1908(5) 0.4798(15) 0.4731(10) 0.156(6) Uani d PD 0.559(6) A 1 O
O13 0.1439(6) 0.6484(15) 0.5115(7) 0.145(5) Uani d PD 0.559(6) A 1 O
O14 0.0909(4) 0.4795(11) 0.4039(10) 0.076(4) Uani d PD 0.559(6) A 1 O
O11' 0.1604(8) 0.7114(11) 0.4535(13) 0.167(7) Uani d PD 0.441(6) A 2 O
O12' 0.1609(7) 0.4868(19) 0.3941(9) 0.156(6) Uani d PD 0.441(6) A 2 O
O13' 0.1658(8) 0.4861(18) 0.5205(7) 0.145(5) Uani d PD 0.441(6) A 2 O
O14' 0.0816(4) 0.5482(17) 0.4031(12) 0.076(4) Uani d PD 0.441(6) A 2 O
N1 0.2648(3) -0.0796(7) 0.3806(4) 0.0405(17) Uani d . 1 . . N
N2 0.1283(3) 0.0005(7) 0.4453(5) 0.063(2) Uani d . 1 . . N
H2A 0.1471 -0.0874 0.4554 0.075 Uiso calc R 1 . . H
H2B 0.0968 -0.0072 0.3952 0.075 Uiso calc R 1 . . H
N3 0.2455(3) -0.6721(8) 0.2050(5) 0.061(2) Uani d . 1 . . N
N4 0.3656(3) 0.1895(7) 0.3365(4) 0.0411(17) Uani d . 1 . . N
N5 0.4840(3) 0.0150(6) 0.2441(5) 0.048(2) Uani d . 1 . . N
H5A 0.5110 0.0708 0.2852 0.058 Uiso calc R 1 . . H
H5B 0.4595 0.0784 0.2049 0.058 Uiso calc R 1 . . H
N6 0.3874(3) 0.7791(8) 0.5161(5) 0.059(2) Uani d . 1 . . N
C1 0.2626(3) -0.2832(8) 0.2930(5) 0.040(2) Uani d . 1 . . C
C2 0.2918(3) -0.2119(10) 0.2578(5) 0.043(2) Uani d . 1 . . C
C3 0.3022(4) -0.2956(9) 0.2024(5) 0.065(3) Uani d . 1 . . C
H3A 0.3200 -0.2480 0.1765 0.078 Uiso calc R 1 . . H
C4 0.2876(4) -0.4438(11) 0.1842(6) 0.067(3) Uani d . 1 . . C
H4 0.2968 -0.4978 0.1494 0.081 Uiso calc R 1 . . H
C5 0.2584(4) -0.5084(9) 0.2205(6) 0.046(2) Uani d . 1 . . C
C6 0.2448(4) -0.4374(9) 0.2733(5) 0.043(2) Uani d . 1 . . C
H6A 0.2250 -0.4860 0.2958 0.051 Uiso calc R 1 . . H
C7 0.2503(3) -0.2094(9) 0.3520(5) 0.044(2) Uani d . 1 . . C
H7 0.2295 -0.2641 0.3707 0.052 Uiso calc R 1 . . H
C8 0.2421(4) -0.0306(8) 0.4368(5) 0.058(2) Uani d . 1 . . C
H8A 0.2717 0.0226 0.4841 0.069 Uiso calc R 1 . . H
H8B 0.2315 -0.1182 0.4573 0.069 Uiso calc R 1 . . H
C9 0.1906(5) 0.0705(10) 0.3910(7) 0.080(3) Uani d . 1 . . C
H9A 0.2020 0.1588 0.3721 0.096 Uiso calc R 1 . . H
H9B 0.1621 0.0180 0.3423 0.096 Uiso calc R 1 . . H
C10 0.1650(5) 0.1181(10) 0.4402(7) 0.097(4) Uani d . 1 . . C
H10A 0.1424 0.2076 0.4157 0.116 Uiso calc R 1 . . H
H10B 0.1949 0.1433 0.4957 0.116 Uiso calc R 1 . . H
C11 0.1099(4) 0.0205(10) 0.5085(6) 0.067(3) Uani d . 1 . . C
H11 0.0883 -0.0700 0.5054 0.081 Uiso calc R 1 . . H
C12 0.1590(4) 0.0261(12) 0.5959(6) 0.085(3) Uani d . 1 . . C
H12A 0.1804 0.1181 0.6040 0.102 Uiso calc R 1 . . H
H12B 0.1844 -0.0577 0.6051 0.102 Uiso calc R 1 . . H
C13 0.1374(5) 0.0193(12) 0.6579(6) 0.104(4) Uani d . 1 . . C
H13A 0.1192 -0.0768 0.6534 0.125 Uiso calc R 1 . . H
H13B 0.1693 0.0284 0.7138 0.125 Uiso calc R 1 . . H
C14 0.0968(5) 0.1391(12) 0.6424(7) 0.104(4) Uani d . 1 . . C
H14A 0.1171 0.2340 0.6561 0.125 Uiso calc R 1 . . H
H14B 0.0812 0.1263 0.6794 0.125 Uiso calc R 1 . . H
C15 0.0487(4) 0.1470(11) 0.5554(6) 0.082(3) Uani d . 1 . . C
H15A 0.0265 0.2367 0.5489 0.099 Uiso calc R 1 . . H
H15B 0.0239 0.0610 0.5447 0.099 Uiso calc R 1 . . H
C16 0.0697(4) 0.1495(10) 0.4919(6) 0.081(3) Uani d . 1 . . C
H16A 0.0375 0.1416 0.4362 0.097 Uiso calc R 1 . . H
H16B 0.0891 0.2435 0.4961 0.097 Uiso calc R 1 . . H
C17 0.3651(3) 0.3997(8) 0.4201(4) 0.036(2) Uani d . 1 . . C
C18 0.3322(4) 0.3294(9) 0.4526(5) 0.044(2) Uani d . 1 . . C
C19 0.3192(4) 0.4155(9) 0.5045(5) 0.068(3) Uani d . 1 . . C
H19 0.2965 0.3736 0.5242 0.081 Uiso calc R 1 . . H
C20 0.3385(4) 0.5577(10) 0.5269(6) 0.062(3) Uani d . 1 . . C
H20 0.3306 0.6092 0.5638 0.074 Uiso calc R 1 . . H
C21 0.3704(4) 0.6279(9) 0.4952(5) 0.045(2) Uani d . 1 . . C
C22 0.3823(4) 0.5500(9) 0.4416(5) 0.046(3) Uani d . 1 . . C
H22 0.4021 0.5976 0.4189 0.055 Uiso calc R 1 . . H
C23 0.3807(3) 0.3234(9) 0.3658(5) 0.041(2) Uani d . 1 . . C
H23 0.4039 0.3754 0.3502 0.050 Uiso calc R 1 . . H
C24 0.3885(3) 0.1347(8) 0.2824(5) 0.043(2) Uani d . 1 . . C
H24A 0.4028 0.2185 0.2647 0.051 Uiso calc R 1 . . H
H24B 0.3583 0.0866 0.2335 0.051 Uiso calc R 1 . . H
C25 0.4358(4) 0.0247(9) 0.3304(6) 0.055(3) Uani d . 1 . . C
H25A 0.4240 -0.0420 0.3607 0.066 Uiso calc R 1 . . H
H25B 0.4690 0.0795 0.3709 0.066 Uiso calc R 1 . . H
C26 0.4528(4) -0.0696(9) 0.2775(5) 0.063(3) Uani d . 1 . . C
H26A 0.4765 -0.1521 0.3108 0.076 Uiso calc R 1 . . H
H26B 0.4187 -0.1121 0.2317 0.076 Uiso calc R 1 . . H
C27 0.5124(3) -0.0800(8) 0.2067(5) 0.044(2) Uani d . 1 . . C
H27 0.5370 -0.1541 0.2479 0.053 Uiso calc R 1 . . H
C28 0.4689(3) -0.1605(10) 0.1313(5) 0.060(3) Uani d . 1 . . C
H28A 0.4425 -0.0891 0.0914 0.073 Uiso calc R 1 . . H
H28B 0.4475 -0.2292 0.1462 0.073 Uiso calc R 1 . . H
C29 0.4995(4) -0.2467(12) 0.0936(6) 0.091(3) Uani d . 1 . . C
H29A 0.5239 -0.3221 0.1328 0.109 Uiso calc R 1 . . H
H29B 0.4714 -0.2980 0.0440 0.109 Uiso calc R 1 . . H
C30 0.5347(5) -0.1467(13) 0.0718(6) 0.103(4) Uani d . 1 . . C
H30A 0.5538 -0.2062 0.0487 0.123 Uiso calc R 1 . . H
H30B 0.5102 -0.0748 0.0301 0.123 Uiso calc R 1 . . H
C31 0.5777(5) -0.0664(11) 0.1462(7) 0.091(3) Uani d . 1 . . C
H31A 0.5992 0.0011 0.1307 0.109 Uiso calc R 1 . . H
H31B 0.6042 -0.1381 0.1859 0.109 Uiso calc R 1 . . H
C32 0.5496(4) 0.0230(9) 0.1865(6) 0.066(3) Uani d . 1 . . C
H32A 0.5262 0.1018 0.1491 0.080 Uiso calc R 1 . . H
H32B 0.5787 0.0696 0.2370 0.080 Uiso calc R 1 . . H

loop_
_atom_site_aniso_label
_atom_site_aniso_U_11
_atom_site_aniso_U_22
_atom_site_aniso_U_33
_atom_site_aniso_U_12
_atom_site_aniso_U_13
_atom_site_aniso_U_23
Cu1 0.0549(6) 0.0368(5) 0.0571(6) -0.0101(6) 0.0390(5) -0.0095(7)
O1 0.097(5) 0.046(4) 0.079(5) -0.034(4) 0.060(4) -0.030(4)
O2 0.102(6) 0.049(4) 0.087(5) 0.001(4) 0.040(5) -0.026(4)
O3 0.114(6) 0.037(4) 0.134(7) -0.029(4) 0.075(5) -0.017(4)
O4 0.106(5) 0.037(4) 0.085(5) -0.027(4) 0.080(4) -0.027(3)
O5 0.088(5) 0.042(4) 0.072(5) -0.005(3) 0.037(4) -0.021(3)
O6 0.119(6) 0.051(4) 0.096(5) -0.030(4) 0.070(5) -0.013(4)
Cl1 0.070(2) 0.0489(16) 0.076(2) -0.0143(17) 0.0326(16) 0.0007(17)
O7 0.076(6) 0.095(6) 0.218(9) 0.032(5) 0.081(6) 0.018(6)
O8 0.095(6) 0.110(6) 0.089(6) -0.029(5) 0.017(5) 0.028(5)
O9 0.169(9) 0.115(7) 0.079(6) -0.012(6) 0.026(6) -0.040(5)
O10 0.094(6) 0.097(5) 0.087(6) -0.037(5) 0.034(5) 0.008(4)
Cl2 0.064(2) 0.0637(19) 0.099(2) -0.0112(17) 0.0252(18) -0.0089(18)
O11 0.272(18) 0.052(7) 0.27(2) -0.081(8) 0.20(2) -0.083(9)
O12 0.093(12) 0.132(10) 0.171(16) 0.069(9) 0.010(11) -0.045(13)
O13 0.145(12) 0.142(11) 0.105(9) -0.007(11) 0.028(9) -0.056(10)
O14 0.060(6) 0.031(10) 0.107(6) -0.008(6) 0.017(5) 0.012(8)
O11' 0.272(18) 0.052(7) 0.27(2) -0.081(8) 0.20(2) -0.083(9)
O12' 0.093(12) 0.132(10) 0.171(16) 0.069(9) 0.010(11) -0.045(13)
O13' 0.145(12) 0.142(11) 0.105(9) -0.007(11) 0.028(9) -0.056(10)
O14' 0.060(6) 0.031(10) 0.107(6) -0.008(6) 0.017(5) 0.012(8)
N1 0.052(5) 0.020(4) 0.060(5) -0.012(3) 0.035(4) -0.006(4)
N2 0.058(6) 0.070(5) 0.083(6) 0.004(4) 0.052(5) 0.005(5)
N3 0.059(6) 0.040(6) 0.067(6) -0.008(5) 0.017(5) -0.008(5)
N4 0.043(5) 0.036(4) 0.052(5) -0.016(4) 0.029(4) -0.011(4)
N5 0.060(6) 0.026(4) 0.062(5) 0.000(4) 0.033(5) -0.006(3)
N6 0.084(7) 0.041(5) 0.056(6) -0.009(4) 0.038(5) -0.017(4)
C1 0.035(5) 0.025(5) 0.060(6) -0.011(4) 0.024(5) -0.006(4)
C2 0.042(6) 0.053(6) 0.028(5) 0.003(5) 0.011(5) -0.014(5)
C3 0.106(8) 0.052(6) 0.068(7) -0.032(6) 0.066(6) -0.019(5)
C4 0.062(9) 0.059(8) 0.076(9) -0.005(6) 0.030(7) -0.028(6)
C5 0.031(6) 0.031(6) 0.052(6) -0.017(4) 0.002(5) -0.011(4)
C6 0.034(6) 0.043(7) 0.045(7) 0.010(5) 0.015(5) 0.007(5)
C7 0.054(6) 0.042(5) 0.053(6) 0.003(5) 0.040(5) 0.012(5)
C8 0.090(7) 0.039(6) 0.076(7) -0.009(5) 0.065(6) -0.005(5)
C9 0.117(10) 0.060(7) 0.101(9) 0.025(7) 0.083(8) 0.013(7)
C10 0.125(10) 0.065(7) 0.153(11) -0.014(7) 0.109(9) -0.008(7)
C11 0.067(8) 0.085(8) 0.064(8) 0.009(6) 0.043(7) -0.003(6)
C12 0.071(8) 0.102(9) 0.084(8) 0.012(7) 0.039(7) 0.034(7)
C13 0.118(10) 0.122(11) 0.071(8) 0.014(8) 0.046(8) 0.001(7)
C14 0.134(12) 0.108(9) 0.088(10) 0.032(9) 0.068(9) 0.002(8)
C15 0.090(9) 0.097(8) 0.085(8) 0.025(7) 0.063(8) -0.009(7)
C16 0.083(8) 0.088(8) 0.084(8) 0.030(6) 0.050(7) 0.019(6)
C17 0.046(6) 0.033(5) 0.031(5) 0.004(4) 0.021(5) 0.000(4)
C18 0.066(7) 0.032(5) 0.052(6) -0.004(5) 0.043(6) -0.003(5)
C19 0.114(9) 0.046(6) 0.077(7) -0.023(6) 0.072(7) -0.018(5)
C20 0.109(9) 0.046(7) 0.059(7) -0.014(6) 0.063(7) -0.017(5)
C21 0.061(7) 0.029(6) 0.040(6) -0.004(5) 0.021(5) -0.010(4)
C22 0.049(7) 0.039(6) 0.049(7) -0.015(5) 0.024(6) 0.003(5)
C23 0.026(5) 0.049(6) 0.052(6) -0.003(4) 0.021(5) 0.000(5)
C24 0.046(6) 0.042(5) 0.054(6) -0.003(4) 0.035(5) -0.006(4)
C25 0.063(7) 0.065(6) 0.067(6) 0.003(5) 0.055(6) 0.006(5)
C26 0.080(7) 0.045(5) 0.096(7) 0.004(5) 0.067(6) 0.015(6)
C27 0.041(6) 0.033(5) 0.060(6) 0.008(4) 0.027(5) 0.002(5)
C28 0.050(7) 0.053(6) 0.059(6) -0.006(5) 0.012(6) -0.018(5)
C29 0.090(9) 0.101(9) 0.068(8) 0.012(7) 0.029(7) -0.032(7)
C30 0.155(13) 0.099(9) 0.070(8) 0.050(8) 0.067(9) -0.005(7)
C31 0.127(10) 0.085(8) 0.114(9) 0.005(8) 0.099(8) 0.000(8)
C32 0.091(8) 0.055(6) 0.078(7) -0.004(5) 0.061(6) -0.010(5)

loop_
_atom_type_symbol
_atom_type_description
_atom_type_scat_dispersion_real
_atom_type_scat_dispersion_imag
_atom_type_scat_source
C C 0.0033 0.0016 'International Tables Vol C Tables 4.2.6.8 and 6.1.1.4'
H H 0.0000 0.0000 'International Tables Vol C Tables 4.2.6.8 and 6.1.1.4'
N N 0.0061 0.0033 'International Tables Vol C Tables 4.2.6.8 and 6.1.1.4'
O O 0.0106 0.0060 'International Tables Vol C Tables 4.2.6.8 and 6.1.1.4'
Cl Cl 0.1484 0.1585 'International Tables Vol C Tables 4.2.6.8 and 6.1.1.4'
Cu Cu 0.3201 1.2651 'International Tables Vol C Tables 4.2.6.8 and 6.1.1.4'

loop_
_geom_angle_atom_site_label_1
_geom_angle_atom_site_label_2
_geom_angle_atom_site_label_3
_geom_angle
_geom_angle_publ_flag
O4 Cu1 O1 179.2(3) y
O4 Cu1 N1 89.2(2) y
O1 Cu1 N1 90.4(2) y
O4 Cu1 N4 90.8(2) y
O1 Cu1 N4 89.6(3) y
N1 Cu1 N4 177.0(3) y
C2 O1 Cu1 131.7(5) ?
C18 O4 Cu1 131.5(5) ?
O9 Cl1 O10 111.2(5) ?
O9 Cl1 O7 110.8(6) ?
O10 Cl1 O7 111.4(5) ?
O9 Cl1 O8 107.6(5) ?
O10 Cl1 O8 108.3(4) ?
O7 Cl1 O8 107.4(5) ?
O11' Cl2 O12 104.0(11) ?
O11' Cl2 O14 141.1(10) ?
O12 Cl2 O14 114.1(7) ?
O11' Cl2 O14' 114.7(8) ?
O12 Cl2 O14' 141.1(9) ?
O14 Cl2 O14' 27.1(8) ?
O11' Cl2 O13' 111.5(8) ?
O12 Cl2 O13' 57.1(9) ?
O14 Cl2 O13' 96.1(10) ?
O14' Cl2 O13' 108.8(8) ?
O11' Cl2 O12' 108.5(8) ?
O12 Cl2 O12' 53.9(8) ?
O14 Cl2 O12' 88.6(10) ?
O14' Cl2 O12' 107.3(8) ?
O13' Cl2 O12' 105.5(8) ?
O11' Cl2 O11 46.7(8) ?
O12 Cl2 O11 110.6(8) ?
O14 Cl2 O11 109.0(8) ?
O14' Cl2 O11 94.0(11) ?
O13' Cl2 O11 154.9(10) ?
O12' Cl2 O11 76.5(9) ?
O11' Cl2 O13 62.1(8) ?
O12 Cl2 O13 108.0(7) ?
O14 Cl2 O13 110.6(8) ?
O14' Cl2 O13 93.8(11) ?
O13' Cl2 O13 64.9(7) ?
O12' Cl2 O13 158.9(9) ?
O11 Cl2 O13 104.2(6) ?
C7 N1 C8 114.4(6) ?
C7 N1 Cu1 125.0(5) ?
C8 N1 Cu1 120.7(5) ?
C10 N2 C11 117.2(7) ?
C10 N2 H2A 108.0 ?
C11 N2 H2A 108.0 ?
C10 N2 H2B 108.0 ?
C11 N2 H2B 108.0 ?
H2A N2 H2B 107.2 ?
O3 N3 O2 124.3(9) ?
O3 N3 C5 117.5(8) ?
O2 N3 C5 118.1(9) ?
C23 N4 C24 115.8(6) ?
C23 N4 Cu1 124.9(5) ?
C24 N4 Cu1 119.3(5) ?
C26 N5 C27 115.1(6) ?
C26 N5 H5A 108.5 ?
C27 N5 H5A 108.5 ?
C26 N5 H5B 108.5 ?
C27 N5 H5B 108.5 ?
H5A N5 H5B 107.5 ?
O5 N6 O6 123.5(8) ?
O5 N6 C21 118.8(8) ?
O6 N6 C21 117.6(7) ?
C2 C1 C6 120.6(8) ?
C2 C1 C7 122.3(7) ?
C6 C1 C7 117.0(8) ?
O1 C2 C1 122.8(7) ?
O1 C2 C3 119.8(8) ?
C1 C2 C3 117.3(8) ?
C4 C3 C2 123.7(9) ?
C4 C3 H3A 118.2 ?
C2 C3 H3A 118.2 ?
C3 C4 C5 116.4(9) ?
C3 C4 H4 121.8 ?
C5 C4 H4 121.8 ?
C6 C5 C4 125.0(8) ?
C6 C5 N3 118.3(8) ?
C4 C5 N3 116.5(9) ?
C5 C6 C1 116.9(8) ?
C5 C6 H6A 121.5 ?
C1 C6 H6A 121.5 ?
N1 C7 C1 127.0(7) ?
N1 C7 H7 116.5 ?
C1 C7 H7 116.5 ?
N1 C8 C9 110.8(7) ?
N1 C8 H8A 109.5 ?
C9 C8 H8A 109.5 ?
N1 C8 H8B 109.5 ?
C9 C8 H8B 109.5 ?
H8A C8 H8B 108.1 ?
C10 C9 C8 114.2(9) ?
C10 C9 H9A 108.7 ?
C8 C9 H9A 108.7 ?
C10 C9 H9B 108.7 ?
C8 C9 H9B 108.7 ?
H9A C9 H9B 107.6 ?
C9 C10 N2 111.8(8) ?
C9 C10 H10A 109.3 ?
N2 C10 H10A 109.3 ?
C9 C10 H10B 109.3 ?
N2 C10 H10B 109.3 ?
H10A C10 H10B 107.9 ?
N2 C11 C16 114.6(7) ?
N2 C11 C12 113.1(8) ?
C16 C11 C12 111.0(8) ?
N2 C11 H11 105.8 ?
C16 C11 H11 105.8 ?
C12 C11 H11 105.8 ?
C11 C12 C13 110.5(8) ?
C11 C12 H12A 109.6 ?
C13 C12 H12A 109.6 ?
C11 C12 H12B 109.6 ?
C13 C12 H12B 109.6 ?
H12A C12 H12B 108.1 ?
C14 C13 C12 110.5(9) ?
C14 C13 H13A 109.5 ?
C12 C13 H13A 109.5 ?
C14 C13 H13B 109.5 ?
C12 C13 H13B 109.5 ?
H13A C13 H13B 108.1 ?
C13 C14 C15 114.7(9) ?
C13 C14 H14A 108.6 ?
C15 C14 H14A 108.6 ?
C13 C14 H14B 108.6 ?
C15 C14 H14B 108.6 ?
H14A C14 H14B 107.6 ?
C14 C15 C16 112.0(8) ?
C14 C15 H15A 109.2 ?
C16 C15 H15A 109.2 ?
C14 C15 H15B 109.2 ?
C16 C15 H15B 109.2 ?
H15A C15 H15B 107.9 ?
C11 C16 C15 109.4(7) ?
C11 C16 H16A 109.8 ?
C15 C16 H16A 109.8 ?
C11 C16 H16B 109.8 ?
C15 C16 H16B 109.8 ?
H16A C16 H16B 108.2 ?
C22 C17 C23 118.8(7) ?
C22 C17 C18 118.6(7) ?
C23 C17 C18 122.6(7) ?
O4 C18 C19 120.1(7) ?
O4 C18 C17 122.4(7) ?
C19 C18 C17 117.5(7) ?
C20 C19 C18 122.3(8) ?
C20 C19 H19 118.9 ?
C18 C19 H19 118.9 ?
C19 C20 C21 120.7(8) ?
C19 C20 H20 119.6 ?
C21 C20 H20 119.6 ?
C22 C21 C20 119.0(8) ?
C22 C21 N6 121.4(8) ?
C20 C21 N6 119.5(8) ?
C21 C22 C17 121.8(8) ?
C21 C22 H22 119.1 ?
C17 C22 H22 119.1 ?
N4 C23 C17 126.2(7) ?
N4 C23 H23 116.9 ?
C17 C23 H23 116.9 ?
N4 C24 C25 109.0(6) ?
N4 C24 H24A 109.9 ?
C25 C24 H24A 109.9 ?
N4 C24 H24B 109.9 ?
C25 C24 H24B 109.9 ?
H24A C24 H24B 108.3 ?
C24 C25 C26 114.6(7) ?
C24 C25 H25A 108.6 ?
C26 C25 H25A 108.6 ?
C24 C25 H25B 108.6 ?
C26 C25 H25B 108.6 ?
H25A C25 H25B 107.6 ?
N5 C26 C25 113.7(7) ?
N5 C26 H26A 108.8 ?
C25 C26 H26A 108.8 ?
N5 C26 H26B 108.8 ?
C25 C26 H26B 108.8 ?
H26A C26 H26B 107.7 ?
C28 C27 N5 110.8(7) ?
C28 C27 C32 111.5(7) ?
N5 C27 C32 108.2(6) ?
C28 C27 H27 108.8 ?
N5 C27 H27 108.8 ?
C32 C27 H27 108.8 ?
C27 C28 C29 108.6(7) ?
C27 C28 H28A 110.0 ?
C29 C28 H28A 110.0 ?
C27 C28 H28B 110.0 ?
C29 C28 H28B 110.0 ?
H28A C28 H28B 108.4 ?
C30 C29 C28 112.3(8) ?
C30 C29 H29A 109.1 ?
C28 C29 H29A 109.1 ?
C30 C29 H29B 109.1 ?
C28 C29 H29B 109.1 ?
H29A C29 H29B 107.9 ?
C31 C30 C29 110.4(8) ?
C31 C30 H30A 109.6 ?
C29 C30 H30A 109.6 ?
C31 C30 H30B 109.6 ?
C29 C30 H30B 109.6 ?
H30A C30 H30B 108.1 ?
C30 C31 C32 111.1(9) ?
C30 C31 H31A 109.4 ?
C32 C31 H31A 109.4 ?
C30 C31 H31B 109.4 ?
C32 C31 H31B 109.4 ?
H31A C31 H31B 108.0 ?
C31 C32 C27 110.3(7) ?
C31 C32 H32A 109.6 ?
C27 C32 H32A 109.6 ?
C31 C32 H32B 109.6 ?
C27 C32 H32B 109.6 ?
H32A C32 H32B 108.1 ?

loop_
_geom_bond_atom_site_label_1
_geom_bond_atom_site_label_2
_geom_bond_distance
_geom_bond_publ_flag
Cu1 O4 1.889(5) y
Cu1 O1 1.891(6) y
Cu1 N1 1.991(6) y
Cu1 N4 2.005(6) y
O1 C2 1.269(9) ?
O2 N3 1.217(8) ?
O3 N3 1.203(8) ?
O4 C18 1.283(8) ?
O5 N6 1.217(7) ?
O6 N6 1.244(7) ?
Cl1 O9 1.367(7) ?
Cl1 O10 1.378(7) ?
Cl1 O7 1.393(7) ?
Cl1 O8 1.439(7) ?
Cl2 O11' 1.387(8) ?
Cl2 O12 1.387(7) ?
Cl2 O14 1.404(7) ?
Cl2 O14' 1.409(8) ?
Cl2 O13' 1.430(8) ?
Cl2 O12' 1.432(8) ?
Cl2 O11 1.434(8) ?
Cl2 O13 1.443(7) ?
N1 C7 1.252(8) ?
N1 C8 1.507(9) ?
N2 C10 1.475(10) ?
N2 C11 1.490(10) ?
N2 H2A 0.9000 ?
N2 H2B 0.9000 ?
N3 C5 1.495(11) ?
N4 C23 1.292(8) ?
N4 C24 1.492(8) ?
N5 C26 1.473(9) ?
N5 C27 1.516(9) ?
N5 H5A 0.9000 ?
N5 H5B 0.9000 ?
N6 C21 1.416(10) ?
C1 C2 1.396(10) ?
C1 C6 1.442(10) ?
C1 C7 1.445(9) ?
C2 C3 1.404(10) ?
C3 C4 1.372(10) ?
C3 H3A 0.9300 ?
C4 C5 1.385(12) ?
C4 H4 0.9300 ?
C5 C6 1.357(11) ?
C6 H6A 0.9300 ?
C7 H7 0.9300 ?
C8 C9 1.516(10) ?
C8 H8A 0.9700 ?
C8 H8B 0.9700 ?
C9 C10 1.448(10) ?
C9 H9A 0.9700 ?
C9 H9B 0.9700 ?
C10 H10A 0.9700 ?
C10 H10B 0.9700 ?
C11 C16 1.504(11) ?
C11 C12 1.504(11) ?
C11 H11 0.9800 ?
C12 C13 1.521(11) ?
C12 H12A 0.9700 ?
C12 H12B 0.9700 ?
C13 C14 1.452(12) ?
C13 H13A 0.9700 ?
C13 H13B 0.9700 ?
C14 C15 1.491(12) ?
C14 H14A 0.9700 ?
C14 H14B 0.9700 ?
C15 C16 1.534(10) ?
C15 H15A 0.9700 ?
C15 H15B 0.9700 ?
C16 H16A 0.9700 ?
C16 H16B 0.9700 ?
C17 C22 1.410(10) ?
C17 C23 1.436(9) ?
C17 C18 1.437(9) ?
C18 C19 1.402(9) ?
C19 C20 1.356(10) ?
C19 H19 0.9300 ?
C20 C21 1.402(11) ?
C20 H20 0.9300 ?
C21 C22 1.371(10) ?
C22 H22 0.9300 ?
C23 H23 0.9300 ?
C24 C25 1.503(10) ?
C24 H24A 0.9700 ?
C24 H24B 0.9700 ?
C25 C26 1.523(10) ?
C25 H25A 0.9700 ?
C25 H25B 0.9700 ?
C26 H26A 0.9700 ?
C26 H26B 0.9700 ?
C27 C28 1.492(10) ?
C27 C32 1.533(10) ?
C27 H27 0.9800 ?
C28 C29 1.524(11) ?
C28 H28A 0.9700 ?
C28 H28B 0.9700 ?
C29 C30 1.495(12) ?
C29 H29A 0.9700 ?
C29 H29B 0.9700 ?
C30 C31 1.477(12) ?
C30 H30A 0.9700 ?
C30 H30B 0.9700 ?
C31 C32 1.522(10) ?
C31 H31A 0.9700 ?
C31 H31B 0.9700 ?
C32 H32A 0.9700 ?
C32 H32B 0.9700 ?

loop_
_geom_hbond_atom_site_label_D
_geom_hbond_atom_site_label_H
_geom_hbond_atom_site_label_A
_geom_hbond_site_symmetry_A
_geom_hbond_distance_DH
_geom_hbond_distance_HA
_geom_hbond_distance_DA
_geom_hbond_angle_DHA
N2 H2A O11 1_545 0.90 2.41 3.147(14) 139
N2 H2A O13 1_545 0.90 2.59 3.321(16) 139
N2 H2B O10 3_445 0.90 2.08 2.944(11) 161
N2 H2B O8 3_445 0.90 2.46 3.185(10) 137
N5 H5A O14 3_545 0.90 2.34 2.959(14) 126
N5 H5A O8 . 0.90 2.66 3.311(10) 131
N5 H5B O5 2_564 0.90 2.48 3.336(10) 158
N5 H5B O9 . 0.90 2.59 3.209(10) 127

loop_
_geom_torsion_atom_site_label_1
_geom_torsion_atom_site_label_2
_geom_torsion_atom_site_label_3
_geom_torsion_atom_site_label_4
_geom_torsion
N1 Cu1 O1 C2 -10.1(7)
N4 Cu1 O1 C2 166.8(8)
N1 Cu1 O4 C18 -168.3(8)
N4 Cu1 O4 C18 14.7(8)
O4 Cu1 N1 C7 -173.0(7)
O1 Cu1 N1 C7 7.7(7)
O4 Cu1 N1 C8 7.3(6)
O1 Cu1 N1 C8 -172.0(6)
O4 Cu1 N4 C23 -9.1(6)
O1 Cu1 N4 C23 170.2(7)
O4 Cu1 N4 C24 172.6(6)
O1 Cu1 N4 C24 -8.1(5)
Cu1 O1 C2 C1 7.6(13)
Cu1 O1 C2 C3 -170.6(6)
C6 C1 C2 O1 -177.4(7)
C7 C1 C2 O1 0.7(13)
C6 C1 C2 C3 0.8(12)
C7 C1 C2 C3 178.9(7)
O1 C2 C3 C4 175.3(9)
C1 C2 C3 C4 -3.0(14)
C2 C3 C4 C5 3.4(15)
C3 C4 C5 C6 -1.6(15)
C3 C4 C5 N3 -176.4(8)
O3 N3 C5 C6 1.2(13)
O2 N3 C5 C6 -176.9(8)
O3 N3 C5 C4 176.4(9)
O2 N3 C5 C4 -1.8(12)
C4 C5 C6 C1 -0.3(14)
N3 C5 C6 C1 174.4(7)
C2 C1 C6 C5 0.8(12)
C7 C1 C6 C5 -177.4(7)
C8 N1 C7 C1 176.1(7)
Cu1 N1 C7 C1 -3.6(12)
C2 C1 C7 N1 -2.3(13)
C6 C1 C7 N1 175.8(8)
C7 N1 C8 C9 -100.7(8)
Cu1 N1 C8 C9 79.1(8)
N1 C8 C9 C10 177.9(7)
C8 C9 C10 N2 -79.5(12)
C11 N2 C10 C9 166.7(9)
C10 N2 C11 C16 67.5(12)
C10 N2 C11 C12 -61.1(11)
N2 C11 C12 C13 -170.1(7)
C16 C11 C12 C13 59.5(12)
C11 C12 C13 C14 -56.1(13)
C12 C13 C14 C15 53.1(14)
C13 C14 C15 C16 -51.9(13)
N2 C11 C16 C15 173.5(8)
C12 C11 C16 C15 -56.8(11)
C14 C15 C16 C11 52.1(12)
Cu1 O4 C18 C19 167.7(6)
Cu1 O4 C18 C17 -12.8(13)
C22 C17 C18 O4 -179.7(8)
C23 C17 C18 O4 1.0(12)
C22 C17 C18 C19 -0.2(12)
C23 C17 C18 C19 -179.5(8)
O4 C18 C19 C20 176.7(9)
C17 C18 C19 C20 -2.8(14)
C18 C19 C20 C21 3.4(15)
C19 C20 C21 C22 -0.7(14)
C19 C20 C21 N6 176.5(8)
O5 N6 C21 C22 -174.3(8)
O6 N6 C21 C22 2.4(13)
O5 N6 C21 C20 8.5(13)
O6 N6 C21 C20 -174.8(8)
C20 C21 C22 C17 -2.4(14)
N6 C21 C22 C17 -179.6(8)
C23 C17 C22 C21 -177.9(8)
C18 C17 C22 C21 2.8(13)
C24 N4 C23 C17 -178.9(7)
Cu1 N4 C23 C17 2.8(11)
C22 C17 C23 N4 -175.7(8)
C18 C17 C23 N4 3.5(12)
C23 N4 C24 C25 104.5(8)
Cu1 N4 C24 C25 -77.1(7)
N4 C24 C25 C26 165.2(6)
C27 N5 C26 C25 167.7(7)
C24 C25 C26 N5 72.0(10)
C26 N5 C27 C28 65.4(9)
C26 N5 C27 C32 -172.1(7)
N5 C27 C28 C29 176.8(7)
C32 C27 C28 C29 56.2(9)
C27 C28 C29 C30 -57.8(11)
C28 C29 C30 C31 58.5(11)
C29 C30 C31 C32 -56.7(11)
C30 C31 C32 C27 55.7(11)
C28 C27 C32 C31 -56.2(10)
N5 C27 C32 C31 -178.3(8)
